data_4513479
loop_
_publ_author_name
'Shi, Wei'
'Xing, Feifei'
'Bai, Yue-Ling'
'Hu, Meiling'
'Zhao, Yongmei'
'Li, Ming-Xing'
'Zhu, Shourong'

_publ_section_title
;
 High Sensitivity Viologen for a Facile and Versatile Sensor of Base and
 Solvent Polarity in Solution and Solid State in Air Atmosphere.
;
_journal_issue 26
_journal_name_full 'ACS applied materials &amp; interfaces'
_journal_page_first 14493
_journal_page_last 14500
_journal_paper_doi 10.1021/acsami.5b03932
_journal_volume 7
_journal_year 2015
_chemical_formula_sum 'C78 H66 Bi2 Cl12 N6 O6'
_chemical_formula_weight 2026.73
_chemical_name_systematic
; 
 ? 
;
_space_group_IT_number 2
_symmetry_cell_setting triclinic
_symmetry_space_group_name_Hall '-P 1'
_symmetry_space_group_name_H-M 'P -1'
_atom_sites_solution_hydrogens geom
_atom_sites_solution_primary direct
_atom_sites_solution_secondary difmap
_audit_creation_method SHELXL-97
_cell_angle_alpha 106.874(3)
_cell_angle_beta 107.017(3)
_cell_angle_gamma 99.008(3)
_cell_formula_units_Z 1
_cell_length_a 11.585(3)
_cell_length_b 13.311(3)
_cell_length_c 14.923(4)
_cell_measurement_temperature 293(2)
_cell_volume 2031.1(9)
_computing_cell_refinement 'Bruker SMART'
_computing_data_collection 'Bruker SMART'
_computing_data_reduction 'Bruker SAINT'
_computing_molecular_graphics 'Bruker SHELXTL'
_computing_publication_material 'Bruker SHELXTL'
_computing_structure_refinement 'Bruker SHELXTL'
_computing_structure_solution 'Bruker SHELXTL'
_diffrn_ambient_temperature 293(2)
_diffrn_measured_fraction_theta_full 0.983
_diffrn_measured_fraction_theta_max 0.983
_diffrn_measurement_device_type 'CCD area detector'
_diffrn_measurement_method 'phi and omega scans'
_diffrn_radiation_monochromator graphite
_diffrn_radiation_source 'fine-focus sealed tube'
_diffrn_radiation_type MoK\a
_diffrn_radiation_wavelength 0.71073
_diffrn_reflns_av_R_equivalents 0.0262
_diffrn_reflns_av_sigmaI/netI 0.0560
_diffrn_reflns_limit_h_max 13
_diffrn_reflns_limit_h_min -13
_diffrn_reflns_limit_k_max 15
_diffrn_reflns_limit_k_min -15
_diffrn_reflns_limit_l_max 17
_diffrn_reflns_limit_l_min -10
_diffrn_reflns_number 10605
_diffrn_reflns_theta_full 25.00
_diffrn_reflns_theta_max 25.00
_diffrn_reflns_theta_min 1.66
_exptl_absorpt_coefficient_mu 4.775
_exptl_absorpt_correction_T_max 0.9105
_exptl_absorpt_correction_T_min 0.6467
_exptl_absorpt_correction_type multi-scan
_exptl_crystal_colour yellow
_exptl_crystal_density_diffrn 1.657
_exptl_crystal_density_method 'not measured'
_exptl_crystal_description rod
_exptl_crystal_F_000 994
_exptl_crystal_size_max 0.10
_exptl_crystal_size_mid 0.05
_exptl_crystal_size_min 0.02
_refine_diff_density_max 0.491
_refine_diff_density_min -0.715
_refine_diff_density_rms 0.092
_refine_ls_extinction_method none
_refine_ls_goodness_of_fit_ref 0.850
_refine_ls_hydrogen_treatment mixed
_refine_ls_matrix_type full
_refine_ls_number_parameters 469
_refine_ls_number_reflns 7024
_refine_ls_number_restraints 0
_refine_ls_restrained_S_all 0.850
_refine_ls_R_factor_all 0.0485
_refine_ls_R_factor_gt 0.0360
_refine_ls_shift/su_max 0.001
_refine_ls_shift/su_mean 0.000
_refine_ls_structure_factor_coef Fsqd
_refine_ls_weighting_details 'calc w=1/[\s^2^(Fo^2^)+(0.0582P)^2^+0.0000P] where P=(Fo^2^+2Fc^2^)/3'
_refine_ls_weighting_scheme calc
_refine_ls_wR_factor_gt 0.0844
_refine_ls_wR_factor_ref 0.0899
_reflns_number_gt 5793
_reflns_number_total 7024
_reflns_threshold_expression >2sigma(I)
_cod_data_source_file am5b03932_si_002.cif
_cod_data_source_block a
_cod_depositor_comments
;
The following automatic conversions were performed:

'_symmetry_cell_setting' value 'Triclinic' changed to 'triclinic'
according to
/usr/data/users/saulius/crontab/automatic-downloads/current/ACS/lib/dictionaries/cif_core.dic
dictionary named 'cif_core.dic' version 2.4.2 from 2011-04-26.

Automatic conversion script
Id: cif_fix_values 3271 2015-04-21 07:52:19Z andrius 
;
_cod_original_sg_symbol_H-M 'P-1   '
_cod_database_code 4513479

loop_
_symmetry_equiv_pos_as_xyz
'x, y, z'
'-x, -y, -z'

loop_
_atom_site_label
_atom_site_type_symbol
_atom_site_fract_x
_atom_site_fract_y
_atom_site_fract_z
_atom_site_U_iso_or_equiv
_atom_site_adp_type
_atom_site_occupancy
_atom_site_symmetry_multiplicity
_atom_site_calc_flag
_atom_site_refinement_flags
Bi1 Bi 0.851192(18) 0.281142(17) 0.180579(16) 0.04167(9) Uani 1 1 d .
C1 C -0.5814(8) 0.4890(10) 0.7510(8) 0.105(3) Uani 1 1 d .
H1 H -0.6482 0.5202 0.7397 0.126 Uiso 1 1 calc R
C2 C -0.5999(8) 0.3839(10) 0.6975(9) 0.121(4) Uani 1 1 d .
H2 H -0.6769 0.3450 0.6472 0.146 Uiso 1 1 calc R
C3 C -0.4699(8) 0.5510(8) 0.8202(7) 0.104(3) Uani 1 1 d .
H3 H -0.4584 0.6242 0.8555 0.125 Uiso 1 1 calc R
C4 C -0.5041(7) 0.3323(7) 0.7171(7) 0.101(3) Uani 1 1 d .
H4 H -0.5183 0.2582 0.6835 0.121 Uiso 1 1 calc R
C5 C -0.3722(7) 0.5016(7) 0.8372(6) 0.084(2) Uani 1 1 d .
H5 H -0.2939 0.5431 0.8839 0.100 Uiso 1 1 calc R
C6 C -0.3885(6) 0.3931(6) 0.7867(5) 0.0566(16) Uani 1 1 d .
C7 C -0.2854(5) 0.3387(5) 0.8074(5) 0.0513(15) Uani 1 1 d .
C8 C -0.1562(5) 0.4151(5) 0.8640(5) 0.0539(15) Uani 1 1 d .
H8A H -0.1442 0.4677 0.8319 0.065 Uiso 1 1 calc R
H8B H -0.1500 0.4547 0.9317 0.065 Uiso 1 1 calc R
C9 C -0.0453(5) 0.2889(5) 0.9180(5) 0.0532(16) Uani 1 1 d .
H9 H -0.1046 0.2724 0.9458 0.064 Uiso 1 1 calc R
C10 C 0.0295(5) 0.3842(4) 0.8280(4) 0.0488(14) Uani 1 1 d .
H10 H 0.0212 0.4330 0.7943 0.059 Uiso 1 1 calc R
C11 C 0.0521(5) 0.2414(5) 0.9275(5) 0.0530(15) Uani 1 1 d .
H11 H 0.0584 0.1922 0.9608 0.064 Uiso 1 1 calc R
C12 C 0.1412(5) 0.2670(4) 0.8871(4) 0.0428(13) Uani 1 1 d .
C13 C 0.1270(5) 0.3386(5) 0.8356(4) 0.0482(14) Uani 1 1 d .
H13 H 0.1845 0.3553 0.8063 0.058 Uiso 1 1 calc R
C14 C 0.2480(5) 0.2175(4) 0.8942(4) 0.0428(13) Uani 1 1 d .
C15 C 0.2346(5) 0.1108(5) 0.8876(5) 0.0526(15) Uani 1 1 d .
H15 H 0.1611 0.0711 0.8878 0.063 Uiso 1 1 calc R
C16 C 0.3300(5) 0.0631(5) 0.8807(5) 0.0542(16) Uani 1 1 d .
H16 H 0.3194 -0.0098 0.8739 0.065 Uiso 1 1 calc R
C17 C 0.3635(6) 0.2757(5) 0.9022(5) 0.0601(17) Uani 1 1 d .
H17 H 0.3775 0.3492 0.9109 0.072 Uiso 1 1 calc R
C18 C 0.4554(5) 0.2255(5) 0.8975(5) 0.0629(18) Uani 1 1 d .
H18 H 0.5327 0.2655 0.9040 0.076 Uiso 1 1 calc R
C19 C 0.5291(5) 0.0624(5) 0.8595(5) 0.0544(16) Uani 1 1 d .
H19A H 0.5284 0.0025 0.8842 0.065 Uiso 1 1 calc R
H19B H 0.6124 0.1118 0.8920 0.065 Uiso 1 1 calc R
C20 C 0.4975(6) 0.0194(6) 0.7477(5) 0.0665(18) Uani 1 1 d .
C21 C 0.5796(6) -0.0433(5) 0.7068(5) 0.0625(17) Uani 1 1 d .
C22 C 0.6742(7) -0.0698(6) 0.7665(7) 0.090(2) Uani 1 1 d .
H22 H 0.6881 -0.0492 0.8347 0.108 Uiso 1 1 calc R
C23 C 0.7521(8) -0.1275(7) 0.7281(9) 0.102(3) Uani 1 1 d .
H23 H 0.8160 -0.1462 0.7691 0.123 Uiso 1 1 calc R
C24 C 0.7290(11) -0.1543(8) 0.6285(10) 0.115(4) Uani 1 1 d .
H24 H 0.7812 -0.1896 0.6018 0.138 Uiso 1 1 calc R
C25 C 0.6316(13) -0.1316(10) 0.5644(10) 0.138(4) Uani 1 1 d .
H25 H 0.6152 -0.1551 0.4957 0.165 Uiso 1 1 calc R
C26 C 0.5581(9) -0.0717(8) 0.6070(7) 0.106(3) Uani 1 1 d .
H26 H 0.4950 -0.0516 0.5667 0.128 Uiso 1 1 calc R
C27 C 0.4488(5) 0.5258(5) 0.5041(4) 0.0477(14) Uani 1 1 d .
C28 C 0.3291(6) 0.4805(6) 0.4330(5) 0.082(2) Uani 1 1 d .
H28 H 0.3125 0.4156 0.3805 0.099 Uiso 1 1 calc R
C29 C 0.4644(6) 0.6184(5) 0.5801(5) 0.0618(17) Uani 1 1 d .
H29 H 0.5422 0.6509 0.6312 0.074 Uiso 1 1 calc R
C30 C 0.3680(6) 0.6648(5) 0.5830(5) 0.0615(17) Uani 1 1 d .
H30 H 0.3817 0.7282 0.6364 0.074 Uiso 1 1 calc R
C31 C 0.2347(6) 0.5296(6) 0.4387(5) 0.075(2) Uani 1 1 d .
H31 H 0.1548 0.4976 0.3904 0.090 Uiso 1 1 calc R
C32 C 0.1595(5) 0.6819(5) 0.5071(4) 0.0504(14) Uani 1 1 d .
H32A H 0.1729 0.7324 0.5731 0.061 Uiso 1 1 calc R
H32B H 0.0774 0.6314 0.4819 0.061 Uiso 1 1 calc R
C33 C 0.1668(7) 0.7427(6) 0.4376(5) 0.072(2) Uani 1 1 d .
C34 C 0.0758(6) 0.8083(5) 0.4166(4) 0.0528(15) Uani 1 1 d .
C35 C 0.0974(6) 0.8783(5) 0.3657(5) 0.0635(17) Uani 1 1 d .
H35 H 0.1673 0.8845 0.3470 0.076 Uiso 1 1 calc R
C36 C 0.0123(7) 0.9383(6) 0.3435(5) 0.0700(19) Uani 1 1 d .
H36 H 0.0275 0.9867 0.3116 0.084 Uiso 1 1 calc R
C37 C -0.0924(7) 0.9282(5) 0.3671(5) 0.0675(19) Uani 1 1 d .
H37 H -0.1488 0.9682 0.3501 0.081 Uiso 1 1 calc R
C38 C -0.1148(6) 0.8586(6) 0.4160(5) 0.0703(19) Uani 1 1 d .
H38 H -0.1862 0.8520 0.4326 0.084 Uiso 1 1 calc R
C39 C -0.0313(6) 0.7982(5) 0.4408(5) 0.0579(16) Uani 1 1 d .
H39 H -0.0472 0.7509 0.4736 0.070 Uiso 1 1 calc R
Cl1 Cl 0.60905(15) 0.20250(14) 0.16337(15) 0.0699(5) Uani 1 1 d .
Cl2 Cl 0.92926(18) 0.17437(14) 0.29879(13) 0.0689(5) Uani 1 1 d .
Cl3 Cl 0.83447(15) 0.10922(13) 0.02709(12) 0.0592(4) Uani 1 1 d .
Cl4 Cl 1.08684(14) 0.35367(13) 0.19161(13) 0.0601(4) Uani 1 1 d .
Cl5 Cl 0.89454(14) 0.46982(13) 0.33949(12) 0.0587(4) Uani 1 1 d .
Cl6 Cl 0.75265(15) 0.38478(14) 0.05090(12) 0.0632(4) Uani 1 1 d .
N1 N -0.0557(4) 0.3594(4) 0.8688(4) 0.0483(12) Uani 1 1 d .
N2 N 0.4376(4) 0.1196(4) 0.8836(4) 0.0476(12) Uani 1 1 d .
N3 N 0.2564(4) 0.6226(4) 0.5128(4) 0.0498(12) Uani 1 1 d .
O1 O -0.3034(4) 0.2411(4) 0.7817(4) 0.0706(12) Uani 1 1 d .
O2 O 0.4092(5) 0.0366(5) 0.6948(4) 0.1011(19) Uani 1 1 d .
O3 O 0.2437(7) 0.7365(7) 0.3984(6) 0.151(3) Uani 1 1 d .

loop_
_atom_site_aniso_label
_atom_site_aniso_U_11
_atom_site_aniso_U_22
_atom_site_aniso_U_33
_atom_site_aniso_U_23
_atom_site_aniso_U_13
_atom_site_aniso_U_12
Bi1 0.04699(13) 0.03919(14) 0.04474(14) 0.02064(10) 0.01831(10) 0.01287(9)
C1 0.073(6) 0.169(11) 0.134(9) 0.105(9) 0.054(6) 0.065(7)
C2 0.056(5) 0.129(9) 0.164(11) 0.084(9) -0.007(6) 0.011(6)
C3 0.087(6) 0.132(8) 0.104(7) 0.040(6) 0.028(5) 0.074(6)
C4 0.070(5) 0.081(6) 0.121(7) 0.038(6) -0.002(5) 0.001(4)
C5 0.066(5) 0.092(6) 0.086(6) 0.020(5) 0.020(4) 0.038(4)
C6 0.052(4) 0.067(5) 0.064(4) 0.036(4) 0.024(3) 0.022(3)
C7 0.056(4) 0.059(4) 0.050(4) 0.026(3) 0.025(3) 0.020(3)
C8 0.052(3) 0.049(4) 0.072(4) 0.029(3) 0.027(3) 0.022(3)
C9 0.057(3) 0.057(4) 0.073(4) 0.042(4) 0.038(3) 0.025(3)
C10 0.057(3) 0.035(3) 0.060(4) 0.023(3) 0.024(3) 0.007(3)
C11 0.060(4) 0.059(4) 0.065(4) 0.038(3) 0.036(3) 0.028(3)
C12 0.046(3) 0.034(3) 0.052(3) 0.016(3) 0.020(3) 0.013(2)
C13 0.051(3) 0.044(3) 0.060(4) 0.023(3) 0.029(3) 0.012(3)
C14 0.043(3) 0.040(3) 0.047(3) 0.015(3) 0.019(3) 0.009(2)
C15 0.045(3) 0.053(4) 0.076(4) 0.033(3) 0.033(3) 0.016(3)
C16 0.048(3) 0.054(4) 0.078(5) 0.036(4) 0.032(3) 0.015(3)
C17 0.061(4) 0.040(4) 0.081(5) 0.020(3) 0.029(3) 0.014(3)
C18 0.041(3) 0.057(4) 0.088(5) 0.029(4) 0.019(3) 0.004(3)
C19 0.042(3) 0.054(4) 0.073(4) 0.025(3) 0.026(3) 0.017(3)
C20 0.054(4) 0.077(5) 0.064(5) 0.014(4) 0.027(4) 0.014(4)
C21 0.066(4) 0.059(4) 0.060(4) 0.012(3) 0.030(4) 0.014(3)
C22 0.072(5) 0.078(6) 0.107(7) 0.008(5) 0.038(5) 0.023(4)
C23 0.078(5) 0.086(7) 0.144(9) 0.020(6) 0.055(6) 0.033(5)
C24 0.132(9) 0.086(7) 0.144(10) 0.020(7) 0.095(8) 0.026(6)
C25 0.173(12) 0.159(11) 0.128(10) 0.041(8) 0.116(9) 0.073(9)
C26 0.138(8) 0.113(8) 0.095(7) 0.036(6) 0.073(6) 0.043(6)
C27 0.046(3) 0.049(4) 0.050(4) 0.022(3) 0.012(3) 0.017(3)
C28 0.058(4) 0.073(5) 0.072(5) -0.010(4) -0.008(4) 0.030(4)
C29 0.052(4) 0.059(4) 0.058(4) 0.005(3) 0.012(3) 0.014(3)
C30 0.070(4) 0.057(4) 0.051(4) 0.004(3) 0.021(3) 0.026(3)
C31 0.054(4) 0.065(5) 0.073(5) 0.003(4) -0.007(3) 0.028(3)
C32 0.050(3) 0.057(4) 0.053(4) 0.023(3) 0.022(3) 0.025(3)
C33 0.084(5) 0.100(6) 0.073(5) 0.052(5) 0.048(4) 0.055(4)
C34 0.056(4) 0.061(4) 0.047(4) 0.023(3) 0.016(3) 0.026(3)
C35 0.066(4) 0.063(4) 0.065(4) 0.029(4) 0.021(3) 0.020(3)
C36 0.080(5) 0.058(5) 0.067(5) 0.027(4) 0.015(4) 0.015(4)
C37 0.073(5) 0.051(4) 0.076(5) 0.024(4) 0.016(4) 0.028(4)
C38 0.063(4) 0.075(5) 0.067(5) 0.017(4) 0.017(4) 0.033(4)
C39 0.063(4) 0.065(4) 0.053(4) 0.024(3) 0.023(3) 0.029(3)
Cl1 0.0594(9) 0.0589(11) 0.1013(14) 0.0288(10) 0.0417(9) 0.0168(8)
Cl2 0.1025(13) 0.0697(11) 0.0642(10) 0.0421(9) 0.0400(10) 0.0491(10)
Cl3 0.0716(10) 0.0513(9) 0.0545(9) 0.0143(7) 0.0281(8) 0.0139(8)
Cl4 0.0529(8) 0.0592(10) 0.0701(11) 0.0242(8) 0.0266(8) 0.0083(7)
Cl5 0.0578(9) 0.0565(10) 0.0584(10) 0.0156(8) 0.0186(7) 0.0197(7)
Cl6 0.0714(10) 0.0617(10) 0.0583(10) 0.0321(8) 0.0144(8) 0.0188(8)
N1 0.049(3) 0.046(3) 0.066(3) 0.030(3) 0.029(2) 0.021(2)
N2 0.040(2) 0.052(3) 0.058(3) 0.026(3) 0.019(2) 0.018(2)
N3 0.048(3) 0.051(3) 0.051(3) 0.019(3) 0.014(2) 0.021(2)
O1 0.077(3) 0.053(3) 0.080(3) 0.022(3) 0.027(3) 0.016(2)
O2 0.079(4) 0.163(6) 0.064(3) 0.032(4) 0.026(3) 0.053(4)
O3 0.170(6) 0.255(9) 0.209(8) 0.188(8) 0.158(6) 0.169(7)

loop_
_atom_type_symbol
_atom_type_description
_atom_type_scat_dispersion_real
_atom_type_scat_dispersion_imag
_atom_type_scat_source
C C 0.0033 0.0016 'International Tables Vol C Tables 4.2.6.8 and 6.1.1.4'
H H 0.0000 0.0000 'International Tables Vol C Tables 4.2.6.8 and 6.1.1.4'
Bi Bi -4.1077 10.2566 'International Tables Vol C Tables 4.2.6.8 and 6.1.1.4'
Cl Cl 0.1484 0.1585 'International Tables Vol C Tables 4.2.6.8 and 6.1.1.4'
N N 0.0061 0.0033 'International Tables Vol C Tables 4.2.6.8 and 6.1.1.4'
O O 0.0106 0.0060 'International Tables Vol C Tables 4.2.6.8 and 6.1.1.4'

loop_
_geom_angle_atom_site_label_1
_geom_angle_atom_site_label_2
_geom_angle_atom_site_label_3
_geom_angle
_geom_angle_site_symmetry_3
Cl2 Bi1 Cl3 87.94(6) .
Cl2 Bi1 Cl4 90.17(5) .
Cl3 Bi1 Cl4 86.13(5) .
Cl2 Bi1 Cl1 90.26(6) .
Cl3 Bi1 Cl1 92.13(5) .
Cl4 Bi1 Cl1 178.19(5) .
Cl2 Bi1 Cl5 92.93(6) .
Cl3 Bi1 Cl5 173.51(5) .
Cl4 Bi1 Cl5 87.43(5) .
Cl1 Bi1 Cl5 94.30(5) .
Cl2 Bi1 Cl6 176.15(5) .
Cl3 Bi1 Cl6 90.88(5) .
Cl4 Bi1 Cl6 93.40(5) .
Cl1 Bi1 Cl6 86.13(5) .
Cl5 Bi1 Cl6 88.65(5) .
C2 C1 C3 122.5(8) .
C2 C1 H1 118.8 .
C3 C1 H1 118.8 .
C1 C2 C4 120.3(9) .
C1 C2 H2 119.8 .
C4 C2 H2 119.8 .
C1 C3 C5 117.6(9) .
C1 C3 H3 121.2 .
C5 C3 H3 121.2 .
C6 C4 C2 118.8(9) .
C6 C4 H4 120.6 .
C2 C4 H4 120.6 .
C6 C5 C3 121.8(8) .
C6 C5 H5 119.1 .
C3 C5 H5 119.1 .
C4 C6 C5 118.9(7) .
C4 C6 C7 119.0(7) .
C5 C6 C7 122.0(6) .
O1 C7 C6 123.0(6) .
O1 C7 C8 122.1(5) .
C6 C7 C8 114.9(6) .
N1 C8 C7 113.4(5) .
N1 C8 H8A 108.9 .
C7 C8 H8A 108.9 .
N1 C8 H8B 108.9 .
C7 C8 H8B 108.9 .
H8A C8 H8B 107.7 .
N1 C9 C11 120.4(5) .
N1 C9 H9 119.8 .
C11 C9 H9 119.8 .
N1 C10 C13 120.5(5) .
N1 C10 H10 119.7 .
C13 C10 H10 119.7 .
C9 C11 C12 119.7(5) .
C9 C11 H11 120.2 .
C12 C11 H11 120.2 .
C11 C12 C13 118.5(5) .
C11 C12 C14 122.1(5) .
C13 C12 C14 119.3(5) .
C10 C13 C12 120.1(5) .
C10 C13 H13 119.9 .
C12 C13 H13 119.9 .
C15 C14 C17 117.7(5) .
C15 C14 C12 121.3(5) .
C17 C14 C12 120.9(5) .
C16 C15 C14 119.7(5) .
C16 C15 H15 120.1 .
C14 C15 H15 120.1 .
N2 C16 C15 121.0(5) .
N2 C16 H16 119.5 .
C15 C16 H16 119.5 .
C18 C17 C14 120.0(6) .
C18 C17 H17 120.0 .
C14 C17 H17 120.0 .
N2 C18 C17 121.5(5) .
N2 C18 H18 119.3 .
C17 C18 H18 119.3 .
N2 C19 C20 109.8(5) .
N2 C19 H19A 109.7 .
C20 C19 H19A 109.7 .
N2 C19 H19B 109.7 .
C20 C19 H19B 109.7 .
H19A C19 H19B 108.2 .
O2 C20 C21 122.4(7) .
O2 C20 C19 119.2(6) .
C21 C20 C19 118.4(6) .
C26 C21 C22 120.1(8) .
C26 C21 C20 117.8(7) .
C22 C21 C20 122.1(7) .
C21 C22 C23 122.0(9) .
C21 C22 H22 119.0 .
C23 C22 H22 119.0 .
C24 C23 C22 116.6(10) .
C24 C23 H23 121.7 .
C22 C23 H23 121.7 .
C23 C24 C25 123.3(10) .
C23 C24 H24 118.4 .
C25 C24 H24 118.4 .
C24 C25 C26 117.7(11) .
C24 C25 H25 121.1 .
C26 C25 H25 121.1 .
C21 C26 C25 120.2(10) .
C21 C26 H26 119.9 .
C25 C26 H26 119.9 .
C29 C27 C28 115.8(6) .
C29 C27 C27 123.3(7) 2_666
C28 C27 C27 120.9(7) 2_666
C31 C28 C27 121.2(7) .
C31 C28 H28 119.4 .
C27 C28 H28 119.4 .
C27 C29 C30 121.2(6) .
C27 C29 H29 119.4 .
C30 C29 H29 119.4 .
N3 C30 C29 122.0(6) .
N3 C30 H30 119.0 .
C29 C30 H30 119.0 .
N3 C31 C28 120.4(6) .
N3 C31 H31 119.8 .
C28 C31 H31 119.8 .
N3 C32 C33 108.1(5) .
N3 C32 H32A 110.1 .
C33 C32 H32A 110.1 .
N3 C32 H32B 110.1 .
C33 C32 H32B 110.1 .
H32A C32 H32B 108.4 .
O3 C33 C34 121.0(6) .
O3 C33 C32 120.0(6) .
C34 C33 C32 119.0(5) .
C39 C34 C35 119.4(5) .
C39 C34 C33 122.7(6) .
C35 C34 C33 117.7(6) .
C36 C35 C34 118.6(6) .
C36 C35 H35 120.7 .
C34 C35 H35 120.7 .
C37 C36 C35 121.8(6) .
C37 C36 H36 119.1 .
C35 C36 H36 119.1 .
C36 C37 C38 119.7(6) .
C36 C37 H37 120.1 .
C38 C37 H37 120.1 .
C37 C38 C39 120.4(7) .
C37 C38 H38 119.8 .
C39 C38 H38 119.8 .
C34 C39 C38 120.0(6) .
C34 C39 H39 120.0 .
C38 C39 H39 120.0 .
C9 N1 C10 120.6(5) .
C9 N1 C8 120.3(5) .
C10 N1 C8 119.0(4) .
C16 N2 C18 119.8(5) .
C16 N2 C19 119.5(5) .
C18 N2 C19 120.3(5) .
C30 N3 C31 119.3(5) .
C30 N3 C32 121.6(5) .
C31 N3 C32 118.6(5) .

loop_
_geom_bond_atom_site_label_1
_geom_bond_atom_site_label_2
_geom_bond_distance
_geom_bond_site_symmetry_2
Bi1 Cl2 2.6218(15) .
Bi1 Cl3 2.6608(17) .
Bi1 Cl4 2.6891(16) .
Bi1 Cl1 2.7447(17) .
Bi1 Cl5 2.7629(17) .
Bi1 Cl6 2.7751(15) .
C1 C2 1.341(13) .
C1 C3 1.345(13) .
C1 H1 0.9300 .
C2 C4 1.398(12) .
C2 H2 0.9300 .
C3 C5 1.392(9) .
C3 H3 0.9300 .
C4 C6 1.373(9) .
C4 H4 0.9300 .
C5 C6 1.374(10) .
C5 H5 0.9300 .
C6 C7 1.494(8) .
C7 O1 1.207(7) .
C7 C8 1.508(8) .
C8 N1 1.471(6) .
C8 H8A 0.9700 .
C8 H8B 0.9700 .
C9 N1 1.348(6) .
C9 C11 1.369(7) .
C9 H9 0.9300 .
C10 N1 1.350(7) .
C10 C13 1.355(7) .
C10 H10 0.9300 .
C11 C12 1.384(7) .
C11 H11 0.9300 .
C12 C13 1.387(7) .
C12 C14 1.482(7) .
C13 H13 0.9300 .
C14 C15 1.375(7) .
C14 C17 1.390(8) .
C15 C16 1.373(8) .
C15 H15 0.9300 .
C16 N2 1.334(7) .
C16 H16 0.9300 .
C17 C18 1.350(8) .
C17 H17 0.9300 .
C18 N2 1.336(7) .
C18 H18 0.9300 .
C19 N2 1.466(7) .
C19 C20 1.506(9) .
C19 H19A 0.9700 .
C19 H19B 0.9700 .
C20 O2 1.194(8) .
C20 C21 1.505(9) .
C21 C26 1.360(10) .
C21 C22 1.361(10) .
C22 C23 1.413(10) .
C22 H22 0.9300 .
C23 C24 1.356(13) .
C23 H23 0.9300 .
C24 C25 1.386(14) .
C24 H24 0.9300 .
C25 C26 1.415(12) .
C25 H25 0.9300 .
C26 H26 0.9300 .
C27 C29 1.355(9) .
C27 C28 1.385(8) .
C27 C27 1.479(11) 2_666
C28 C31 1.370(9) .
C28 H28 0.9300 .
C29 C30 1.363(8) .
C29 H29 0.9300 .
C30 N3 1.313(7) .
C30 H30 0.9300 .
C31 N3 1.327(8) .
C31 H31 0.9300 .
C32 N3 1.467(6) .
C32 C33 1.502(8) .
C32 H32A 0.9700 .
C32 H32B 0.9700 .
C33 O3 1.201(8) .
C33 C34 1.492(8) .
C34 C39 1.388(8) .
C34 C35 1.400(8) .
C35 C36 1.388(9) .
C35 H35 0.9300 .
C36 C37 1.356(9) .
C36 H36 0.9300 .
C37 C38 1.373(9) .
C37 H37 0.9300 .
C38 C39 1.388(8) .
C38 H38 0.9300 .
C39 H39 0.9300 .

loop_
_geom_torsion_atom_site_label_1
_geom_torsion_atom_site_label_2
_geom_torsion_atom_site_label_3
_geom_torsion_atom_site_label_4
_geom_torsion
_geom_torsion_site_symmetry_1
C3 C1 C2 C4 4.2(17) .
C2 C1 C3 C5 -1.4(15) .
C1 C2 C4 C6 -4.6(15) .
C1 C3 C5 C6 -1.1(13) .
C2 C4 C6 C5 2.2(13) .
C2 C4 C6 C7 -179.5(8) .
C3 C5 C6 C4 0.6(12) .
C3 C5 C6 C7 -177.6(7) .
C4 C6 C7 O1 -15.3(10) .
C5 C6 C7 O1 162.9(7) .
C4 C6 C7 C8 165.2(7) .
C5 C6 C7 C8 -16.5(9) .
O1 C7 C8 N1 9.8(8) .
C6 C7 C8 N1 -170.7(5) .
N1 C9 C11 C12 0.7(10) .
C9 C11 C12 C13 -1.7(9) .
C9 C11 C12 C14 -179.4(6) .
N1 C10 C13 C12 -1.0(9) .
C11 C12 C13 C10 1.8(9) .
C14 C12 C13 C10 179.6(5) .
C11 C12 C14 C15 36.5(9) .
C13 C12 C14 C15 -141.3(6) .
C11 C12 C14 C17 -147.0(6) .
C13 C12 C14 C17 35.2(8) .
C17 C14 C15 C16 -5.4(9) .
C12 C14 C15 C16 171.2(6) .
C14 C15 C16 N2 2.2(10) .
C15 C14 C17 C18 3.9(9) .
C12 C14 C17 C18 -172.7(6) .
C14 C17 C18 N2 1.0(10) .
N2 C19 C20 O2 1.0(9) .
N2 C19 C20 C21 -179.4(5) .
O2 C20 C21 C26 6.4(11) .
C19 C20 C21 C26 -173.2(7) .
O2 C20 C21 C22 -174.9(8) .
C19 C20 C21 C22 5.5(10) .
C26 C21 C22 C23 -0.5(12) .
C20 C21 C22 C23 -179.2(7) .
C21 C22 C23 C24 0.8(13) .
C22 C23 C24 C25 -2.7(16) .
C23 C24 C25 C26 4.0(18) .
C22 C21 C26 C25 1.9(14) .
C20 C21 C26 C25 -179.4(9) .
C24 C25 C26 C21 -3.5(16) .
C29 C27 C28 C31 2.1(11) .
C27 C27 C28 C31 -178.1(8) 2_666
C28 C27 C29 C30 -2.2(10) .
C27 C27 C29 C30 178.1(7) 2_666
C27 C29 C30 N3 -0.2(10) .
C27 C28 C31 N3 0.4(12) .
N3 C32 C33 O3 0.0(11) .
N3 C32 C33 C34 178.6(6) .
O3 C33 C34 C39 164.7(9) .
C32 C33 C34 C39 -14.0(10) .
O3 C33 C34 C35 -11.8(12) .
C32 C33 C34 C35 169.5(6) .
C39 C34 C35 C36 2.0(10) .
C33 C34 C35 C36 178.6(6) .
C34 C35 C36 C37 -2.1(11) .
C35 C36 C37 C38 1.3(11) .
C36 C37 C38 C39 -0.4(11) .
C35 C34 C39 C38 -1.1(10) .
C33 C34 C39 C38 -177.6(7) .
C37 C38 C39 C34 0.3(10) .
C11 C9 N1 C10 0.1(9) .
C11 C9 N1 C8 -176.4(6) .
C13 C10 N1 C9 0.1(9) .
C13 C10 N1 C8 176.6(6) .
C7 C8 N1 C9 -64.4(7) .
C7 C8 N1 C10 119.1(6) .
C15 C16 N2 C18 2.7(9) .
C15 C16 N2 C19 -169.9(6) .
C17 C18 N2 C16 -4.4(10) .
C17 C18 N2 C19 168.2(6) .
C20 C19 N2 C16 84.6(7) .
C20 C19 N2 C18 -88.0(7) .
C29 C30 N3 C31 2.8(10) .
C29 C30 N3 C32 -169.5(6) .
C28 C31 N3 C30 -2.8(11) .
C28 C31 N3 C32 169.7(7) .
C33 C32 N3 C30 93.0(7) .
C33 C32 N3 C31 -79.3(8) .
